data_4331374
loop_
_publ_author_name
'Merle Arrowsmith'
'Michael S. Hill'
'Gabriele Kociok-K\"ohn'
'Dugald J. MacDougall'
'Mary F. Mahon'
'Ian Mallov'

_publ_section_title
;
 Three-Coordinate Beryllium \b-Diketiminates: Synthesis and Reduction
 Chemistry
;
_journal_name_full 'Inorganic Chemistry'
_journal_page_first 13408
_journal_page_last 13418
_journal_paper_doi 10.1021/ic3022968
_journal_volume 51
_journal_year 2012
_chemical_formula_moiety 'C33 H50 Be N2 O'
_chemical_formula_sum 'C33 H50 Be N2 O'
_chemical_formula_weight 499.76
_chemical_name_systematic
;
 ?
;
_space_group_IT_number 14
_symmetry_cell_setting monoclinic
_symmetry_space_group_name_Hall '-P 2yab'
_symmetry_space_group_name_H-M 'P 1 21/a 1'
_atom_sites_solution_hydrogens geom
_atom_sites_solution_primary direct
_atom_sites_solution_secondary difmap
_audit_creation_method SHELXL-97
_cell_angle_alpha 90.00
_cell_angle_beta 91.8612(5)
_cell_angle_gamma 90.00
_cell_formula_units_Z 4
_cell_length_a 17.2222(2)
_cell_length_b 9.01020(10)
_cell_length_c 20.3315(3)
_cell_measurement_reflns_used 39374
_cell_measurement_temperature 150(2)
_cell_measurement_theta_max 27.485
_cell_measurement_theta_min 2.910
_cell_volume 3153.29(7)
_computing_cell_refinement 'HKL Scalepack (Otwinowski & Minor, 1997)'
_computing_data_collection 'Collect (Nonius BV, 1997-2000)'
_computing_data_reduction
;
 DENZO-SCALEPACK Z. Otwinowski and W. Minor, " 
 Processing of x-ray Diffraction Data Collected in Oscillation Mode ", 
 Methods in Enzymology, Volume 276: Macromolecular Crystallography, 
 part A, p.307-326, 1997,C.W. Carter, Jr. & R. M. Sweet, Eds., Academic Press.
;
_computing_molecular_graphics 'ORTEP3 for Windows - Farrugia, L. J. J. Appl. Crystallogr. 1997, 30, 565'
_computing_publication_material
;
 'WinGX publication routines, Farrugia, 
 L. J., J. Appl. Crystallogr., 1999, 32, 837-838
;
_computing_structure_refinement
;
 Sheldrick GM (2008) Acta Crystallogr A64:112--122 and 
 C. B. H\"ubschle, G. M. Sheldrick and B. Dittrich
 ShelXle: a Qt graphical user interface for SHELXL
 J. Appl. Cryst., 44, (2011) 1281-1284.
;
_computing_structure_solution
; 
 SIR97- Altomare A., Burla M.C., Camalli M., Cascarano G.L., Giacovazzo C. , 
 Guagliardi A., Moliterni A.G.G., Polidori G.,Spagna R. 
 (1999) J. Appl. Cryst. 32, 115-119
;
_diffrn_ambient_temperature 150(2)
_diffrn_measured_fraction_theta_full 0.997
_diffrn_measured_fraction_theta_max 0.997
_diffrn_measurement_device_type 'Nonius Kappa CCD'
_diffrn_measurement_method '398 1.6 degree images with \f and \w scans'
_diffrn_radiation_monochromator graphite
_diffrn_radiation_source 'fine-focus sealed tube'
_diffrn_radiation_type MoK\a
_diffrn_radiation_wavelength 0.71073
_diffrn_reflns_av_R_equivalents 0.0655
_diffrn_reflns_av_sigmaI/netI 0.0364
_diffrn_reflns_limit_h_max 22
_diffrn_reflns_limit_h_min -22
_diffrn_reflns_limit_k_max 11
_diffrn_reflns_limit_k_min -11
_diffrn_reflns_limit_l_max 25
_diffrn_reflns_limit_l_min -26
_diffrn_reflns_number 51158
_diffrn_reflns_theta_full 27.48
_diffrn_reflns_theta_max 27.48
_diffrn_reflns_theta_min 3.01
_diffrn_standards_decay_% 0
_diffrn_standards_number 0
_exptl_absorpt_coefficient_mu 0.062
_exptl_absorpt_correction_type none
_exptl_crystal_colour colourless
_exptl_crystal_density_diffrn 1.053
_exptl_crystal_description prism
_exptl_crystal_F_000 1096
_exptl_crystal_size_max 0.60
_exptl_crystal_size_mid 0.30
_exptl_crystal_size_min 0.25
_refine_diff_density_max 0.241
_refine_diff_density_min -0.330
_refine_diff_density_rms 0.068
_refine_ls_extinction_method none
_refine_ls_goodness_of_fit_ref 1.039
_refine_ls_hydrogen_treatment constr
_refine_ls_matrix_type full
_refine_ls_number_parameters 347
_refine_ls_number_reflns 7208
_refine_ls_number_restraints 0
_refine_ls_restrained_S_all 1.039
_refine_ls_R_factor_all 0.0666
_refine_ls_R_factor_gt 0.0487
_refine_ls_shift/su_max 0.000
_refine_ls_shift/su_mean 0.000
_refine_ls_structure_factor_coef Fsqd
_refine_ls_weighting_details 'calc w=1/[\s^2^(Fo^2^)+(0.0580P)^2^+0.8282P] where P=(Fo^2^+2Fc^2^)/3'
_refine_ls_weighting_scheme calc
_refine_ls_wR_factor_gt 0.1149
_refine_ls_wR_factor_ref 0.1259
_reflns_number_gt 5668
_reflns_number_total 7208
_reflns_threshold_expression >2sigma(I)
_cod_data_source_file ic3022968_si_002_06.cif
_cod_data_source_block k12msh19
_cod_database_code 4331374

loop_
_symmetry_equiv_pos_as_xyz
'x, y, z'
'-x+1/2, y+1/2, -z'
'-x, -y, -z'
'x-1/2, -y-1/2, z'

loop_
_atom_site_label
_atom_site_type_symbol
_atom_site_fract_x
_atom_site_fract_y
_atom_site_fract_z
_atom_site_U_iso_or_equiv
_atom_site_adp_type
_atom_site_occupancy
_atom_site_symmetry_multiplicity
_atom_site_calc_flag
_atom_site_refinement_flags
Be Be 0.14336(9) 0.89338(17) 0.24900(7) 0.0231(3) Uani 1 1 d .
N1 N 0.18986(5) 0.83776(10) 0.18400(4) 0.0212(2) Uani 1 1 d .
N2 N 0.17942(5) 0.80228(11) 0.31292(4) 0.0231(2) Uani 1 1 d .
O O 0.08500(6) 1.00753(11) 0.25487(5) 0.0393(2) Uani 1 1 d .
C1 C 0.24761(6) 0.73828(12) 0.18825(5) 0.0227(2) Uani 1 1 d .
C2 C 0.29010(7) 0.69288(14) 0.12780(6) 0.0276(3) Uani 1 1 d .
H2A H 0.2580 0.6233 0.1018 0.041 Uiso 1 1 calc R
H2B H 0.3392 0.6448 0.1410 0.041 Uiso 1 1 calc R
H2C H 0.3008 0.7810 0.1013 0.041 Uiso 1 1 calc R
C3 C 0.27058(7) 0.67406(13) 0.24832(6) 0.0253(2) Uani 1 1 d .
H3 H 0.3117 0.6038 0.2482 0.030 Uiso 1 1 calc R
C4 C 0.23755(7) 0.70543(13) 0.30860(6) 0.0244(2) Uani 1 1 d .
C5 C 0.26980(8) 0.62864(15) 0.36937(6) 0.0331(3) Uani 1 1 d .
H5A H 0.2878 0.7031 0.4015 0.050 Uiso 1 1 calc R
H5B H 0.3134 0.5651 0.3576 0.050 Uiso 1 1 calc R
H5C H 0.2291 0.5678 0.3885 0.050 Uiso 1 1 calc R
C6 C 0.16805(6) 0.89828(13) 0.12051(5) 0.0224(2) Uani 1 1 d .
C7 C 0.12051(7) 0.81465(13) 0.07696(6) 0.0252(2) Uani 1 1 d .
C8 C 0.09442(7) 0.65710(14) 0.09293(6) 0.0290(3) Uani 1 1 d .
H8 H 0.1279 0.6205 0.1307 0.035 Uiso 1 1 calc R
C9 C 0.01032(8) 0.65480(16) 0.11447(8) 0.0428(3) Uani 1 1 d .
H9A H 0.0055 0.7165 0.1538 0.064 Uiso 1 1 calc R
H9B H -0.0048 0.5526 0.1245 0.064 Uiso 1 1 calc R
H9C H -0.0237 0.6938 0.0790 0.064 Uiso 1 1 calc R
C10 C 0.10455(9) 0.55043(16) 0.03524(7) 0.0414(3) Uani 1 1 d .
H10A H 0.0703 0.5806 -0.0018 0.062 Uiso 1 1 calc R
H10B H 0.0912 0.4495 0.0488 0.062 Uiso 1 1 calc R
H10C H 0.1586 0.5529 0.0217 0.062 Uiso 1 1 calc R
C11 C 0.09528(7) 0.88103(15) 0.01811(6) 0.0316(3) Uani 1 1 d .
H11 H 0.0624 0.8271 -0.0118 0.038 Uiso 1 1 calc R
C12 C 0.11724(8) 1.02362(16) 0.00253(6) 0.0353(3) Uani 1 1 d .
H12 H 0.0994 1.0671 -0.0378 0.042 Uiso 1 1 calc R
C13 C 0.16529(7) 1.10373(15) 0.04549(6) 0.0328(3) Uani 1 1 d .
H13 H 0.1807 1.2012 0.0338 0.039 Uiso 1 1 calc R
C14 C 0.19143(7) 1.04425(13) 0.10548(6) 0.0260(3) Uani 1 1 d .
C15 C 0.24245(7) 1.13292(13) 0.15411(6) 0.0304(3) Uani 1 1 d .
H15 H 0.2205 1.1195 0.1986 0.036 Uiso 1 1 calc R
C16 C 0.32676(8) 1.07785(16) 0.15834(8) 0.0410(3) Uani 1 1 d .
H16A H 0.3278 0.9744 0.1733 0.062 Uiso 1 1 calc R
H16B H 0.3569 1.1395 0.1896 0.062 Uiso 1 1 calc R
H16C H 0.3494 1.0844 0.1148 0.062 Uiso 1 1 calc R
C17 C 0.24311(9) 1.29989(15) 0.13986(8) 0.0434(3) Uani 1 1 d .
H17A H 0.2694 1.3181 0.0986 0.065 Uiso 1 1 calc R
H17B H 0.2708 1.3518 0.1759 0.065 Uiso 1 1 calc R
H17C H 0.1896 1.3365 0.1360 0.065 Uiso 1 1 calc R
C18 C 0.14903(7) 0.83476(14) 0.37677(5) 0.0257(2) Uani 1 1 d .
C19 C 0.18025(8) 0.95438(15) 0.41275(6) 0.0327(3) Uani 1 1 d .
C20 C 0.24807(9) 1.04509(18) 0.38879(7) 0.0444(4) Uani 1 1 d .
H20 H 0.2672 0.9957 0.3484 0.053 Uiso 1 1 calc R
C21 C 0.22362(13) 1.2008(2) 0.37003(13) 0.0797(7) Uani 1 1 d .
H21A H 0.1819 1.1965 0.3362 0.120 Uiso 1 1 calc R
H21B H 0.2681 1.2544 0.3529 0.120 Uiso 1 1 calc R
H21C H 0.2050 1.2524 0.4089 0.120 Uiso 1 1 calc R
C22 C 0.31560(10) 1.0497(3) 0.43941(10) 0.0677(5) Uani 1 1 d .
H22A H 0.2995 1.1031 0.4787 0.102 Uiso 1 1 calc R
H22B H 0.3599 1.1008 0.4205 0.102 Uiso 1 1 calc R
H22C H 0.3307 0.9482 0.4515 0.102 Uiso 1 1 calc R
C23 C 0.14700(9) 0.98912(17) 0.47267(7) 0.0411(3) Uani 1 1 d .
H23 H 0.1672 1.0698 0.4980 0.049 Uiso 1 1 calc R
C24 C 0.08557(9) 0.90857(18) 0.49569(7) 0.0432(4) Uani 1 1 d .
H24 H 0.0636 0.9342 0.5364 0.052 Uiso 1 1 calc R
C25 C 0.05593(8) 0.79089(17) 0.45965(7) 0.0388(3) Uani 1 1 d .
H25 H 0.0135 0.7361 0.4760 0.047 Uiso 1 1 calc R
C26 C 0.08691(7) 0.75055(14) 0.39972(6) 0.0304(3) Uani 1 1 d .
C27 C 0.05332(8) 0.61986(15) 0.36093(7) 0.0363(3) Uani 1 1 d .
H27 H 0.0917 0.5921 0.3272 0.044 Uiso 1 1 calc R
C28 C 0.04099(10) 0.48363(17) 0.40411(8) 0.0502(4) Uani 1 1 d .
H28A H 0.0898 0.4583 0.4275 0.075 Uiso 1 1 calc R
H28B H 0.0241 0.3998 0.3765 0.075 Uiso 1 1 calc R
H28C H 0.0011 0.5054 0.4361 0.075 Uiso 1 1 calc R
C29 C -0.02205(11) 0.6620(2) 0.32436(9) 0.0581(5) Uani 1 1 d .
H29A H -0.0605 0.6929 0.3561 0.087 Uiso 1 1 calc R
H29B H -0.0419 0.5762 0.2994 0.087 Uiso 1 1 calc R
H29C H -0.0122 0.7439 0.2940 0.087 Uiso 1 1 calc R
C30 C 0.02231(7) 1.10109(15) 0.24141(7) 0.0325(3) Uani 1 1 d .
C31 C -0.02548(10) 1.0404(2) 0.18315(10) 0.0614(5) Uani 1 1 d .
H31A H 0.0068 1.0359 0.1444 0.092 Uiso 1 1 calc R
H31B H -0.0701 1.1056 0.1740 0.092 Uiso 1 1 calc R
H31C H -0.0440 0.9405 0.1936 0.092 Uiso 1 1 calc R
C32 C -0.02694(11) 1.10833(19) 0.30210(10) 0.0589(5) Uani 1 1 d .
H32A H -0.0485 1.0099 0.3109 0.088 Uiso 1 1 calc R
H32B H -0.0694 1.1793 0.2945 0.088 Uiso 1 1 calc R
H32C H 0.0054 1.1404 0.3400 0.088 Uiso 1 1 calc R
C33 C 0.05134(9) 1.25591(17) 0.22558(9) 0.0481(4) Uani 1 1 d .
H33A H 0.0857 1.2911 0.2617 0.072 Uiso 1 1 calc R
H33B H 0.0070 1.3234 0.2201 0.072 Uiso 1 1 calc R
H33C H 0.0801 1.2530 0.1848 0.072 Uiso 1 1 calc R

loop_
_atom_site_aniso_label
_atom_site_aniso_U_11
_atom_site_aniso_U_22
_atom_site_aniso_U_33
_atom_site_aniso_U_23
_atom_site_aniso_U_13
_atom_site_aniso_U_12
Be 0.0224(7) 0.0252(7) 0.0216(7) -0.0006(6) -0.0001(5) 0.0000(6)
N1 0.0216(5) 0.0219(5) 0.0200(4) 0.0008(4) -0.0008(4) -0.0003(4)
N2 0.0231(5) 0.0265(5) 0.0196(5) -0.0012(4) 0.0007(4) 0.0003(4)
O 0.0367(5) 0.0414(5) 0.0396(5) -0.0007(4) -0.0027(4) 0.0172(4)
C1 0.0219(5) 0.0228(5) 0.0235(5) -0.0016(4) 0.0012(4) -0.0010(4)
C2 0.0271(6) 0.0317(6) 0.0242(6) -0.0008(5) 0.0027(5) 0.0046(5)
C3 0.0250(6) 0.0254(6) 0.0254(6) -0.0006(5) 0.0001(5) 0.0046(5)
C4 0.0241(6) 0.0255(6) 0.0233(5) 0.0011(5) -0.0018(4) -0.0001(5)
C5 0.0360(7) 0.0385(7) 0.0245(6) 0.0046(5) -0.0008(5) 0.0106(6)
C6 0.0216(5) 0.0260(6) 0.0197(5) 0.0017(4) 0.0015(4) 0.0022(4)
C7 0.0235(6) 0.0292(6) 0.0229(5) -0.0001(5) 0.0015(4) 0.0006(5)
C8 0.0307(6) 0.0279(6) 0.0282(6) -0.0018(5) -0.0043(5) -0.0019(5)
C9 0.0386(8) 0.0345(7) 0.0557(9) 0.0014(7) 0.0086(7) -0.0064(6)
C10 0.0445(8) 0.0377(7) 0.0416(8) -0.0117(6) -0.0070(6) 0.0016(6)
C11 0.0286(6) 0.0426(7) 0.0234(6) 0.0003(5) -0.0026(5) -0.0005(5)
C12 0.0345(7) 0.0463(8) 0.0249(6) 0.0126(6) -0.0002(5) 0.0034(6)
C13 0.0325(7) 0.0325(7) 0.0338(7) 0.0105(5) 0.0061(5) 0.0007(5)
C14 0.0241(6) 0.0266(6) 0.0276(6) 0.0029(5) 0.0044(5) 0.0009(5)
C15 0.0305(6) 0.0260(6) 0.0347(7) 0.0009(5) 0.0019(5) -0.0045(5)
C16 0.0303(7) 0.0370(7) 0.0554(9) -0.0014(7) -0.0040(6) -0.0054(6)
C17 0.0449(8) 0.0276(7) 0.0578(9) 0.0019(6) 0.0008(7) -0.0065(6)
C18 0.0265(6) 0.0314(6) 0.0191(5) 0.0000(5) -0.0006(4) 0.0059(5)
C19 0.0323(7) 0.0395(7) 0.0261(6) -0.0061(5) -0.0040(5) 0.0030(6)
C20 0.0434(8) 0.0487(9) 0.0411(8) -0.0171(7) 0.0006(6) -0.0126(7)
C21 0.0633(13) 0.0620(12) 0.1126(18) 0.0232(12) -0.0164(12) -0.0208(10)
C22 0.0377(9) 0.0849(14) 0.0800(13) -0.0163(11) -0.0080(9) -0.0047(9)
C23 0.0457(8) 0.0497(8) 0.0275(7) -0.0134(6) -0.0039(6) 0.0089(7)
C24 0.0476(8) 0.0572(9) 0.0253(6) -0.0049(6) 0.0079(6) 0.0174(7)
C25 0.0380(7) 0.0474(8) 0.0316(7) 0.0042(6) 0.0112(6) 0.0085(6)
C26 0.0310(6) 0.0343(7) 0.0263(6) 0.0031(5) 0.0040(5) 0.0059(5)
C27 0.0367(7) 0.0369(7) 0.0358(7) 0.0007(6) 0.0099(6) -0.0057(6)
C28 0.0537(10) 0.0410(8) 0.0559(9) 0.0082(7) 0.0032(8) -0.0069(7)
C29 0.0628(11) 0.0530(10) 0.0572(10) 0.0017(8) -0.0179(8) -0.0066(8)
C30 0.0254(6) 0.0310(6) 0.0412(7) -0.0012(6) 0.0013(5) 0.0084(5)
C31 0.0471(10) 0.0578(10) 0.0776(12) -0.0160(9) -0.0246(9) 0.0180(8)
C32 0.0580(10) 0.0428(9) 0.0781(12) -0.0082(8) 0.0366(9) -0.0002(8)
C33 0.0416(8) 0.0399(8) 0.0630(10) 0.0106(7) 0.0045(7) 0.0056(7)

loop_
_atom_type_symbol
_atom_type_description
_atom_type_scat_dispersion_real
_atom_type_scat_dispersion_imag
_atom_type_scat_source
C C 0.0033 0.0016 'International Tables Vol C Tables 4.2.6.8 and 6.1.1.4'
H H 0.0000 0.0000 'International Tables Vol C Tables 4.2.6.8 and 6.1.1.4'
Be Be 0.0005 0.0002 'International Tables Vol C Tables 4.2.6.8 and 6.1.1.4'
N N 0.0061 0.0033 'International Tables Vol C Tables 4.2.6.8 and 6.1.1.4'
O O 0.0106 0.0060 'International Tables Vol C Tables 4.2.6.8 and 6.1.1.4'

loop_
_geom_angle_atom_site_label_1
_geom_angle_atom_site_label_2
_geom_angle_atom_site_label_3
_geom_angle
O Be N2 122.44(11)
O Be N1 129.85(11)
N2 Be N1 107.58(10)
C1 N1 C6 118.87(9)
C1 N1 Be 122.12(9)
C6 N1 Be 119.01(9)
C4 N2 C18 119.11(9)
C4 N2 Be 122.72(9)
C18 N2 Be 118.10(9)
C30 O Be 162.34(11)
N1 C1 C3 121.48(10)
N1 C1 C2 120.54(10)
C3 C1 C2 117.98(10)
C1 C2 H2A 109.5
C1 C2 H2B 109.5
H2A C2 H2B 109.5
C1 C2 H2C 109.5
H2A C2 H2C 109.5
H2B C2 H2C 109.5
C4 C3 C1 124.85(11)
C4 C3 H3 117.6
C1 C3 H3 117.6
N2 C4 C3 121.23(10)
N2 C4 C5 120.28(10)
C3 C4 C5 118.49(10)
C4 C5 H5A 109.5
C4 C5 H5B 109.5
H5A C5 H5B 109.5
C4 C5 H5C 109.5
H5A C5 H5C 109.5
H5B C5 H5C 109.5
C7 C6 C14 121.85(10)
C7 C6 N1 119.44(10)
C14 C6 N1 118.61(10)
C11 C7 C6 118.00(11)
C11 C7 C8 119.71(11)
C6 C7 C8 122.27(10)
C9 C8 C7 111.23(10)
C9 C8 C10 110.13(11)
C7 C8 C10 112.27(11)
C9 C8 H8 107.7
C7 C8 H8 107.7
C10 C8 H8 107.7
C8 C9 H9A 109.5
C8 C9 H9B 109.5
H9A C9 H9B 109.5
C8 C9 H9C 109.5
H9A C9 H9C 109.5
H9B C9 H9C 109.5
C8 C10 H10A 109.5
C8 C10 H10B 109.5
H10A C10 H10B 109.5
C8 C10 H10C 109.5
H10A C10 H10C 109.5
H10B C10 H10C 109.5
C12 C11 C7 121.10(12)
C12 C11 H11 119.4
C7 C11 H11 119.4
C11 C12 C13 120.20(11)
C11 C12 H12 119.9
C13 C12 H12 119.9
C12 C13 C14 121.36(12)
C12 C13 H13 119.3
C14 C13 H13 119.3
C13 C14 C6 117.47(11)
C13 C14 C15 121.89(11)
C6 C14 C15 120.63(10)
C14 C15 C17 113.51(11)
C14 C15 C16 113.00(11)
C17 C15 C16 108.38(11)
C14 C15 H15 107.2
C17 C15 H15 107.2
C16 C15 H15 107.2
C15 C16 H16A 109.5
C15 C16 H16B 109.5
H16A C16 H16B 109.5
C15 C16 H16C 109.5
H16A C16 H16C 109.5
H16B C16 H16C 109.5
C15 C17 H17A 109.5
C15 C17 H17B 109.5
H17A C17 H17B 109.5
C15 C17 H17C 109.5
H17A C17 H17C 109.5
H17B C17 H17C 109.5
C19 C18 C26 121.76(11)
C19 C18 N2 118.75(11)
C26 C18 N2 119.42(11)
C23 C19 C18 117.80(13)
C23 C19 C20 119.99(12)
C18 C19 C20 122.21(11)
C21 C20 C19 111.71(14)
C21 C20 C22 110.16(15)
C19 C20 C22 112.03(14)
C21 C20 H20 107.6
C19 C20 H20 107.6
C22 C20 H20 107.6
C20 C21 H21A 109.5
C20 C21 H21B 109.5
H21A C21 H21B 109.5
C20 C21 H21C 109.5
H21A C21 H21C 109.5
H21B C21 H21C 109.5
C20 C22 H22A 109.5
C20 C22 H22B 109.5
H22A C22 H22B 109.5
C20 C22 H22C 109.5
H22A C22 H22C 109.5
H22B C22 H22C 109.5
C24 C23 C19 121.25(13)
C24 C23 H23 119.4
C19 C23 H23 119.4
C25 C24 C23 120.03(12)
C25 C24 H24 120.0
C23 C24 H24 120.0
C24 C25 C26 121.32(13)
C24 C25 H25 119.3
C26 C25 H25 119.3
C25 C26 C18 117.84(12)
C25 C26 C27 120.34(12)
C18 C26 C27 121.82(11)
C26 C27 C29 111.34(12)
C26 C27 C28 112.43(12)
C29 C27 C28 110.40(13)
C26 C27 H27 107.5
C29 C27 H27 107.5
C28 C27 H27 107.5
C27 C28 H28A 109.5
C27 C28 H28B 109.5
H28A C28 H28B 109.5
C27 C28 H28C 109.5
H28A C28 H28C 109.5
H28B C28 H28C 109.5
C27 C29 H29A 109.5
C27 C29 H29B 109.5
H29A C29 H29B 109.5
C27 C29 H29C 109.5
H29A C29 H29C 109.5
H29B C29 H29C 109.5
O C30 C33 109.84(11)
O C30 C32 108.44(12)
C33 C30 C32 109.17(12)
O C30 C31 109.40(11)
C33 C30 C31 109.77(13)
C32 C30 C31 110.19(13)
C30 C31 H31A 109.5
C30 C31 H31B 109.5
H31A C31 H31B 109.5
C30 C31 H31C 109.5
H31A C31 H31C 109.5
H31B C31 H31C 109.5
C30 C32 H32A 109.5
C30 C32 H32B 109.5
H32A C32 H32B 109.5
C30 C32 H32C 109.5
H32A C32 H32C 109.5
H32B C32 H32C 109.5
C30 C33 H33A 109.5
C30 C33 H33B 109.5
H33A C33 H33B 109.5
C30 C33 H33C 109.5
H33A C33 H33C 109.5
H33B C33 H33C 109.5

loop_
_geom_bond_atom_site_label_1
_geom_bond_atom_site_label_2
_geom_bond_distance
Be O 1.4457(17)
Be N2 1.6420(17)
Be N1 1.6455(17)
N1 C1 1.3395(14)
N1 C6 1.4400(14)
N2 C4 1.3332(15)
N2 C18 1.4453(14)
O C30 1.3900(15)
C1 C3 1.3968(16)
C1 C2 1.5073(15)
C2 H2A 0.9800
C2 H2B 0.9800
C2 H2C 0.9800
C3 C4 1.3967(16)
C3 H3 0.9500
C4 C5 1.5063(16)
C5 H5A 0.9800
C5 H5B 0.9800
C5 H5C 0.9800
C6 C7 1.4054(16)
C6 C14 1.4118(16)
C7 C11 1.3943(17)
C7 C8 1.5271(17)
C8 C9 1.5268(19)
C8 C10 1.5307(18)
C8 H8 1.0000
C9 H9A 0.9800
C9 H9B 0.9800
C9 H9C 0.9800
C10 H10A 0.9800
C10 H10B 0.9800
C10 H10C 0.9800
C11 C12 1.3790(19)
C11 H11 0.9500
C12 C13 1.3863(19)
C12 H12 0.9500
C13 C14 1.3935(17)
C13 H13 0.9500
C14 C15 1.5269(17)
C15 C17 1.5321(18)
C15 C16 1.5342(19)
C15 H15 1.0000
C16 H16A 0.9800
C16 H16B 0.9800
C16 H16C 0.9800
C17 H17A 0.9800
C17 H17B 0.9800
C17 H17C 0.9800
C18 C19 1.4001(18)
C18 C26 1.4037(18)
C19 C23 1.3983(18)
C19 C20 1.519(2)
C20 C21 1.510(3)
C20 C22 1.528(2)
C20 H20 1.0000
C21 H21A 0.9800
C21 H21B 0.9800
C21 H21C 0.9800
C22 H22A 0.9800
C22 H22B 0.9800
C22 H22C 0.9800
C23 C24 1.377(2)
C23 H23 0.9500
C24 C25 1.377(2)
C24 H24 0.9500
C25 C26 1.3942(18)
C25 H25 0.9500
C26 C27 1.5211(19)
C27 C29 1.523(2)
C27 C28 1.528(2)
C27 H27 1.0000
C28 H28A 0.9800
C28 H28B 0.9800
C28 H28C 0.9800
C29 H29A 0.9800
C29 H29B 0.9800
C29 H29C 0.9800
C30 C33 1.520(2)
C30 C32 1.521(2)
C30 C31 1.522(2)
C31 H31A 0.9800
C31 H31B 0.9800
C31 H31C 0.9800
C32 H32A 0.9800
C32 H32B 0.9800
C32 H32C 0.9800
C33 H33A 0.9800
C33 H33B 0.9800
C33 H33C 0.9800
